data_4083091
loop_
_publ_author_name
'Deibel, Naina'
'Sommer, Michael G.'
'Hohloch, Stephan'
'Schwann, Johannes'
'Schweinfurth, David'
'Ehret, Fabian'
'Sarkar, Biprajit'

_publ_section_title
;
 Dinuclear Quinonoid-Bridged d8Metal Complexes with Redox-Active
 Azobenzene Stoppers: Electrochemical Properties and Electrochromic
 Behavior
;
_journal_issue 18
_journal_name_full Organometallics
_journal_page_first 4756
_journal_paper_doi 10.1021/om500035c
_journal_volume 33
_journal_year 2014
_chemical_formula_sum 'C62 H74 N6 O4 Pd2'
_chemical_formula_weight 1180.07
_chemical_name_systematic
;
 ?
;
_space_group_IT_number 14
_symmetry_cell_setting monoclinic
_symmetry_space_group_name_Hall '-P 2yn'
_symmetry_space_group_name_H-M 'P 1 21/n 1'
_atom_sites_solution_hydrogens geom
_atom_sites_solution_primary direct
_atom_sites_solution_secondary difmap
_audit_creation_method SHELXL-97
_cell_angle_alpha 90.00
_cell_angle_beta 106.23(3)
_cell_angle_gamma 90.00
_cell_formula_units_Z 2
_cell_length_a 12.374(3)
_cell_length_b 17.520(4)
_cell_length_c 13.629(3)
_cell_measurement_reflns_used 5777
_cell_measurement_temperature 200(2)
_cell_measurement_theta_max 29.33
_cell_measurement_theta_min 4.59
_cell_volume 2836.9(12)
_computing_structure_refinement 'SHELXL-97 (Sheldrick, 2008)'
_diffrn_ambient_temperature 200(2)
_diffrn_measured_fraction_theta_full 0.978
_diffrn_measured_fraction_theta_max 0.978
_diffrn_measurement_device_type 'STOE IPDS 2T'
_diffrn_measurement_method 'rotation method'
_diffrn_radiation_monochromator graphite
_diffrn_radiation_source 'fine-focus sealed tube'
_diffrn_radiation_type MoK\a
_diffrn_radiation_wavelength 0.71073
_diffrn_reflns_av_R_equivalents 0.0368
_diffrn_reflns_av_sigmaI/netI 0.0337
_diffrn_reflns_limit_h_max 14
_diffrn_reflns_limit_h_min -16
_diffrn_reflns_limit_k_max 23
_diffrn_reflns_limit_k_min -23
_diffrn_reflns_limit_l_max 18
_diffrn_reflns_limit_l_min -18
_diffrn_reflns_number 21228
_diffrn_reflns_theta_full 29.33
_diffrn_reflns_theta_max 29.33
_diffrn_reflns_theta_min 4.59
_exptl_absorpt_coefficient_mu 0.686
_exptl_absorpt_correction_type none
_exptl_crystal_colour brown
_exptl_crystal_density_diffrn 1.381
_exptl_crystal_density_method 'not measured'
_exptl_crystal_description block
_exptl_crystal_F_000 1224
_exptl_crystal_size_max 0.26
_exptl_crystal_size_mid 0.23
_exptl_crystal_size_min 0.19
_refine_diff_density_max 1.396
_refine_diff_density_min -1.908
_refine_diff_density_rms 0.121
_refine_ls_extinction_method none
_refine_ls_goodness_of_fit_ref 1.059
_refine_ls_hydrogen_treatment constr
_refine_ls_matrix_type full
_refine_ls_number_parameters 334
_refine_ls_number_reflns 7618
_refine_ls_number_restraints 0
_refine_ls_restrained_S_all 1.059
_refine_ls_R_factor_all 0.0760
_refine_ls_R_factor_gt 0.0609
_refine_ls_shift/su_max 0.005
_refine_ls_shift/su_mean 0.000
_refine_ls_structure_factor_coef Fsqd
_refine_ls_weighting_details 'calc w=1/[\s^2^(Fo^2^)+(0.1172P)^2^+1.1884P] where P=(Fo^2^+2Fc^2^)/3'
_refine_ls_weighting_scheme calc
_refine_ls_wR_factor_gt 0.1690
_refine_ls_wR_factor_ref 0.1803
_reflns_number_gt 5777
_reflns_number_total 7618
_reflns_threshold_expression >2\s(I)
_cod_data_source_file om500035c_si_002.cif
_cod_data_source_block sarc86
_cod_original_cell_volume 2837.0(10)
_cod_original_sg_symbol_H-M P2(1)/n
_cod_database_code 4083091

loop_
_symmetry_equiv_pos_as_xyz
'x, y, z'
'-x+1/2, y+1/2, -z+1/2'
'-x, -y, -z'
'x-1/2, -y-1/2, z-1/2'

loop_
_atom_site_label
_atom_site_type_symbol
_atom_site_fract_x
_atom_site_fract_y
_atom_site_fract_z
_atom_site_U_iso_or_equiv
_atom_site_adp_type
_atom_site_occupancy
_atom_site_symmetry_multiplicity
_atom_site_calc_flag
_atom_site_refinement_flags
C1 C 0.1009(3) 0.0254(2) 0.4792(3) 0.0381(7) Uani 1 1 d .
C2 C 0.0674(3) 0.05188(19) 0.5715(2) 0.0369(6) Uani 1 1 d .
C3 C -0.0336(3) 0.0246(2) 0.5878(3) 0.0408(7) Uani 1 1 d .
H3A H -0.0546 0.0409 0.6448 0.049 Uiso 1 1 calc R
C7 C 0.1155(3) 0.1286(2) 0.7224(3) 0.0425(7) Uani 1 1 d .
C12 C 0.0393(3) 0.1887(2) 0.7160(3) 0.0468(8) Uani 1 1 d .
C11 C 0.0274(4) 0.2189(3) 0.8078(3) 0.0536(9) Uani 1 1 d .
H11A H -0.0212 0.2597 0.8060 0.064 Uiso 1 1 calc R
C10 C 0.0869(4) 0.1887(3) 0.9004(3) 0.0568(10) Uani 1 1 d .
H10A H 0.0781 0.2091 0.9607 0.068 Uiso 1 1 calc R
C9 C 0.1596(4) 0.1282(3) 0.9042(3) 0.0537(10) Uani 1 1 d .
H9A H 0.1981 0.1079 0.9674 0.064 Uiso 1 1 calc R
C8 C 0.1767(3) 0.0967(2) 0.8152(3) 0.0450(8) Uani 1 1 d .
C16 C -0.0246(4) 0.2236(3) 0.6147(3) 0.0584(11) Uani 1 1 d .
H16A H -0.0219 0.1869 0.5612 0.070 Uiso 1 1 calc R
C18 C -0.1459(5) 0.2379(5) 0.6064(5) 0.098(2) Uani 1 1 d .
H18A H -0.1817 0.2604 0.5412 0.118 Uiso 1 1 calc R
H18B H -0.1517 0.2720 0.6598 0.118 Uiso 1 1 calc R
H18C H -0.1822 0.1905 0.6129 0.118 Uiso 1 1 calc R
C17 C 0.0355(7) 0.2969(4) 0.5947(5) 0.092(2) Uani 1 1 d .
H17C H -0.0056 0.3187 0.5305 0.110 Uiso 1 1 calc R
H17B H 0.1104 0.2845 0.5927 0.110 Uiso 1 1 calc R
H17A H 0.0389 0.3330 0.6485 0.110 Uiso 1 1 calc R
C13 C 0.2596(4) 0.0333(2) 0.8195(3) 0.0519(9) Uani 1 1 d .
H13A H 0.2881 0.0388 0.7597 0.062 Uiso 1 1 calc R
C14 C 0.3608(5) 0.0363(3) 0.9136(4) 0.0703(13) Uani 1 1 d .
H14C H 0.4105 -0.0055 0.9117 0.084 Uiso 1 1 calc R
H14B H 0.3358 0.0325 0.9740 0.084 Uiso 1 1 calc R
H14A H 0.4001 0.0836 0.9143 0.084 Uiso 1 1 calc R
C15 C 0.2045(5) -0.0438(3) 0.8121(6) 0.094(2) Uani 1 1 d .
H15C H 0.2597 -0.0829 0.8149 0.112 Uiso 1 1 calc R
H15B H 0.1464 -0.0475 0.7487 0.112 Uiso 1 1 calc R
H15A H 0.1723 -0.0502 0.8680 0.112 Uiso 1 1 calc R
C25 C 0.4524(4) 0.1095(2) 0.4600(3) 0.0504(9) Uani 1 1 d .
C26 C 0.3702(4) 0.0947(3) 0.3707(4) 0.0578(10) Uani 1 1 d .
H26A H 0.2954 0.1067 0.3643 0.069 Uiso 1 1 calc R
C27 C 0.4015(5) 0.0612(4) 0.2899(4) 0.0725(14) Uani 1 1 d .
H27A H 0.3476 0.0511 0.2284 0.087 Uiso 1 1 calc R
C28 C 0.5140(5) 0.0428(3) 0.3020(5) 0.0733(14) Uani 1 1 d .
H28A H 0.5350 0.0204 0.2482 0.088 Uiso 1 1 calc R
C29 C 0.5933(5) 0.0572(3) 0.3909(5) 0.0732(14) Uani 1 1 d .
H29A H 0.6677 0.0438 0.3978 0.088 Uiso 1 1 calc R
C30 C 0.5649(4) 0.0916(3) 0.4713(4) 0.0610(11) Uani 1 1 d .
H30A H 0.6198 0.1026 0.5318 0.073 Uiso 1 1 calc R
C19 C 0.4641(4) 0.2200(3) 0.6792(3) 0.0542(10) Uani 1 1 d .
C24 C 0.5385(4) 0.2699(3) 0.7443(4) 0.0721(14) Uani 1 1 d .
H24A H 0.6094 0.2789 0.7360 0.087 Uiso 1 1 calc R
C23 C 0.5055(5) 0.3056(3) 0.8214(4) 0.0724(14) Uani 1 1 d .
H23A H 0.5544 0.3384 0.8664 0.087 Uiso 1 1 calc R
C22 C 0.3988(4) 0.2919(3) 0.8307(3) 0.0607(11) Uani 1 1 d .
H22A H 0.3758 0.3169 0.8817 0.073 Uiso 1 1 calc R
C21 C 0.3245(4) 0.2416(2) 0.7656(3) 0.0534(9) Uani 1 1 d .
H21A H 0.2533 0.2336 0.7740 0.064 Uiso 1 1 calc R
C20 C 0.3556(4) 0.2037(2) 0.6890(3) 0.0479(8) Uani 1 1 d .
C100 C 0.0922(7) 0.0460(5) 0.1455(6) 0.106(2) Uani 1 1 d .
H10F H 0.0420 0.0529 0.1873 0.127 Uiso 1 1 calc R
H10D H 0.0511 0.0514 0.0748 0.127 Uiso 1 1 calc R
H10E H 0.1507 0.0837 0.1631 0.127 Uiso 1 1 calc R
C101 C 0.1433(7) -0.0323(4) 0.1633(6) 0.098(2) Uani 1 1 d .
H11E H 0.1847 -0.0383 0.2347 0.118 Uiso 1 1 calc R
H11D H 0.0847 -0.0707 0.1461 0.118 Uiso 1 1 calc R
C102 C 0.2825(10) -0.1105(6) 0.1154(10) 0.134(4) Uani 1 1 d .
H12E H 0.3489 -0.1014 0.0925 0.161 Uiso 1 1 calc R
H12D H 0.3076 -0.1227 0.1876 0.161 Uiso 1 1 calc R
C103 C 0.2228(11) -0.1752(6) 0.0609(7) 0.138(3) Uani 1 1 d .
H13E H 0.2713 -0.2190 0.0731 0.207 Uiso 1 1 calc R
H13D H 0.1994 -0.1642 -0.0109 0.207 Uiso 1 1 calc R
H13F H 0.1578 -0.1855 0.0842 0.207 Uiso 1 1 calc R
N1 N 0.1378(3) 0.10122(18) 0.6299(2) 0.0391(6) Uani 1 1 d .
N2 N 0.4205(3) 0.1462(2) 0.5422(3) 0.0480(7) Uani 1 1 d .
N3 N 0.4975(3) 0.1870(2) 0.5991(3) 0.0572(9) Uani 1 1 d .
O1 O 0.1941(2) 0.05158(16) 0.46869(19) 0.0450(6) Uani 1 1 d .
O100 O 0.2158(5) -0.0408(3) 0.1018(4) 0.1008(15) Uani 1 1 d .
Pd1 Pd 0.27643(2) 0.128667(15) 0.583253(19) 0.04073(12) Uani 1 1 d .

loop_
_atom_site_aniso_label
_atom_site_aniso_U_11
_atom_site_aniso_U_22
_atom_site_aniso_U_33
_atom_site_aniso_U_23
_atom_site_aniso_U_13
_atom_site_aniso_U_12
C1 0.0363(16) 0.0385(16) 0.0381(15) 0.0000(12) 0.0082(13) -0.0019(13)
C2 0.0335(15) 0.0381(16) 0.0371(15) -0.0020(12) 0.0067(12) -0.0043(13)
C3 0.0381(17) 0.0482(19) 0.0368(15) -0.0056(13) 0.0117(13) -0.0031(14)
C7 0.0437(19) 0.0436(18) 0.0397(16) -0.0065(13) 0.0109(14) -0.0057(14)
C12 0.047(2) 0.0455(19) 0.0453(18) -0.0047(14) 0.0088(15) 0.0005(16)
C11 0.050(2) 0.054(2) 0.056(2) -0.0113(18) 0.0144(17) 0.0044(18)
C10 0.061(3) 0.065(3) 0.046(2) -0.0132(18) 0.0164(18) -0.002(2)
C9 0.060(3) 0.062(3) 0.0380(18) -0.0012(16) 0.0107(17) 0.0082(19)
C8 0.048(2) 0.0457(19) 0.0397(17) -0.0044(14) 0.0091(14) -0.0025(16)
C16 0.062(3) 0.057(2) 0.050(2) -0.0015(17) 0.0035(18) 0.015(2)
C18 0.061(3) 0.133(6) 0.085(4) 0.005(4) -0.004(3) 0.027(4)
C17 0.121(5) 0.064(3) 0.076(4) 0.018(3) 0.005(3) 0.011(3)
C13 0.056(2) 0.052(2) 0.0437(18) -0.0002(16) 0.0069(17) 0.0056(18)
C14 0.061(3) 0.077(3) 0.063(3) -0.006(2) 0.000(2) 0.012(2)
C15 0.069(3) 0.053(3) 0.133(5) -0.004(3) -0.015(3) 0.010(3)
C25 0.051(2) 0.0471(19) 0.057(2) 0.0038(17) 0.0208(18) -0.0065(17)
C26 0.049(2) 0.069(3) 0.061(2) -0.002(2) 0.0251(19) -0.007(2)
C27 0.075(3) 0.085(4) 0.064(3) -0.010(3) 0.030(3) -0.016(3)
C28 0.088(4) 0.068(3) 0.077(3) -0.003(2) 0.045(3) 0.004(3)
C29 0.062(3) 0.072(3) 0.093(4) 0.009(3) 0.034(3) 0.015(3)
C30 0.050(2) 0.063(3) 0.072(3) 0.008(2) 0.020(2) 0.005(2)
C19 0.044(2) 0.055(2) 0.059(2) -0.0072(18) 0.0068(17) -0.0169(17)
C24 0.053(3) 0.075(3) 0.080(3) -0.016(3) 0.006(2) -0.024(2)
C23 0.075(3) 0.057(3) 0.073(3) -0.018(2) 0.001(3) -0.016(2)
C22 0.073(3) 0.050(2) 0.052(2) -0.0067(17) 0.006(2) -0.009(2)
C21 0.060(2) 0.047(2) 0.051(2) -0.0009(16) 0.0116(18) -0.0095(18)
C20 0.053(2) 0.0437(19) 0.0424(18) -0.0038(14) 0.0058(16) -0.0123(16)
C100 0.087(5) 0.130(7) 0.107(5) -0.014(5) 0.038(4) 0.010(5)
C101 0.100(5) 0.096(5) 0.105(5) -0.001(4) 0.039(4) -0.018(4)
C102 0.139(9) 0.093(6) 0.148(8) -0.014(6) 0.003(6) 0.011(6)
C103 0.167(10) 0.121(8) 0.116(6) -0.022(6) 0.022(6) 0.011(7)
N1 0.0375(14) 0.0421(15) 0.0382(13) -0.0033(11) 0.0112(11) -0.0016(12)
N2 0.0465(18) 0.0468(17) 0.0519(18) -0.0001(13) 0.0155(14) -0.0059(14)
N3 0.0426(18) 0.056(2) 0.070(2) -0.0060(17) 0.0119(16) -0.0184(16)
O1 0.0397(13) 0.0522(15) 0.0440(13) -0.0088(11) 0.0128(10) -0.0105(11)
O100 0.122(4) 0.095(3) 0.085(3) -0.004(2) 0.029(3) 0.013(3)
Pd1 0.03863(17) 0.04114(17) 0.04111(17) -0.00211(10) 0.00899(11) -0.00628(11)

loop_
_atom_type_symbol
_atom_type_description
_atom_type_scat_dispersion_real
_atom_type_scat_dispersion_imag
_atom_type_scat_source
C C 0.0033 0.0016 'International Tables Vol C Tables 4.2.6.8 and 6.1.1.4'
H H 0.0000 0.0000 'International Tables Vol C Tables 4.2.6.8 and 6.1.1.4'
N N 0.0061 0.0033 'International Tables Vol C Tables 4.2.6.8 and 6.1.1.4'
O O 0.0106 0.0060 'International Tables Vol C Tables 4.2.6.8 and 6.1.1.4'
Pd Pd -0.9988 1.0072 'International Tables Vol C Tables 4.2.6.8 and 6.1.1.4'

loop_
_geom_angle_atom_site_label_1
_geom_angle_atom_site_label_2
_geom_angle_atom_site_label_3
_geom_angle
_geom_angle_site_symmetry_1
_geom_angle_site_symmetry_3
O1 C1 C3 123.5(3) . 3_556
O1 C1 C2 116.7(3) . .
C3 C1 C2 119.8(3) 3_556 .
N1 C2 C3 126.2(3) . .
N1 C2 C1 114.5(3) . .
C3 C2 C1 119.4(3) . .
C1 C3 C2 120.8(3) 3_556 .
C8 C7 C12 122.9(3) . .
C8 C7 N1 118.0(3) . .
C12 C7 N1 119.0(3) . .
C7 C12 C11 117.7(4) . .
C7 C12 C16 122.1(4) . .
C11 C12 C16 120.1(4) . .
C10 C11 C12 120.6(4) . .
C11 C10 C9 120.3(4) . .
C10 C9 C8 121.6(4) . .
C7 C8 C9 116.8(4) . .
C7 C8 C13 121.5(3) . .
C9 C8 C13 121.6(4) . .
C18 C16 C12 113.2(5) . .
C18 C16 C17 111.7(5) . .
C12 C16 C17 110.0(4) . .
C8 C13 C15 111.7(4) . .
C8 C13 C14 113.6(4) . .
C15 C13 C14 109.8(4) . .
C26 C25 C30 121.6(4) . .
C26 C25 N2 118.6(4) . .
C30 C25 N2 119.8(4) . .
C25 C26 C27 118.6(5) . .
C28 C27 C26 119.5(5) . .
C29 C28 C27 120.9(5) . .
C28 C29 C30 120.8(5) . .
C29 C30 C25 118.6(5) . .
C24 C19 N3 118.1(4) . .
C24 C19 C20 122.8(4) . .
N3 C19 C20 119.1(3) . .
C23 C24 C19 119.1(5) . .
C24 C23 C22 119.0(4) . .
C23 C22 C21 121.8(5) . .
C20 C21 C22 120.7(4) . .
C21 C20 C19 116.5(4) . .
C21 C20 Pd1 132.8(3) . .
C19 C20 Pd1 110.6(3) . .
O100 C101 C100 108.3(6) . .
C103 C102 O100 113.7(9) . .
C2 N1 C7 119.1(3) . .
C2 N1 Pd1 115.8(2) . .
C7 N1 Pd1 125.0(2) . .
N3 N2 C25 114.0(4) . .
N3 N2 Pd1 118.9(3) . .
C25 N2 Pd1 126.7(3) . .
N2 N3 C19 112.1(3) . .
C1 O1 Pd1 114.2(2) . .
C101 O100 C102 116.8(8) . .
C20 Pd1 N2 78.93(16) . .
C20 Pd1 N1 102.46(15) . .
N2 Pd1 N1 174.58(13) . .
C20 Pd1 O1 178.38(13) . .
N2 Pd1 O1 99.96(12) . .
N1 Pd1 O1 78.76(11) . .

loop_
_geom_bond_atom_site_label_1
_geom_bond_atom_site_label_2
_geom_bond_distance
_geom_bond_site_symmetry_2
C1 O1 1.286(4) .
C1 C3 1.368(5) 3_556
C1 C2 1.504(5) .
C2 N1 1.324(4) .
C2 C3 1.411(5) .
C3 C1 1.368(5) 3_556
C7 C8 1.397(5) .
C7 C12 1.399(5) .
C7 N1 1.446(5) .
C12 C11 1.403(5) .
C12 C16 1.515(6) .
C11 C10 1.377(6) .
C10 C9 1.382(6) .
C9 C8 1.402(5) .
C8 C13 1.503(6) .
C16 C18 1.495(8) .
C16 C17 1.546(8) .
C13 C15 1.504(7) .
C13 C14 1.522(6) .
C25 C26 1.375(6) .
C25 C30 1.394(6) .
C25 N2 1.439(6) .
C26 C27 1.395(7) .
C27 C28 1.394(8) .
C28 C29 1.352(9) .
C29 C30 1.379(7) .
C19 C24 1.394(6) .
C19 N3 1.396(6) .
C19 C20 1.415(6) .
C24 C23 1.378(8) .
C23 C22 1.383(8) .
C22 C21 1.398(6) .
C21 C20 1.380(6) .
C20 Pd1 1.994(4) .
C100 C101 1.501(11) .
C101 O100 1.396(9) .
C102 C103 1.440(14) .
C102 O100 1.457(11) .
N1 Pd1 2.046(3) .
N2 N3 1.267(5) .
N2 Pd1 2.036(4) .
O1 Pd1 2.100(3) .
